data_4337270
loop_
_publ_author_name
'Zampakou, Marianthi'
'Rizeq, Natalia'
'Tangoulis, Vassilis'
'Papadopoulos, Athanasios N.'
'Perdih, Franc'
'Turel, Iztok'
'Psomas, George'

_publ_section_title
;
 Manganese(II) Complexes with the Non-steroidal Anti-Inflammatory Drug
 Tolfenamic Acid: Structure and Biological Perspectives.
;
_journal_issue 4
_journal_name_full 'Inorganic chemistry'
_journal_page_first 2040
_journal_page_last 2052
_journal_paper_doi 10.1021/ic4025487
_journal_volume 53
_journal_year 2014
_chemical_formula_moiety 'C40 H32 Cl2 Mn N4 O5'
_chemical_formula_sum 'C40 H32 Cl2 Mn N4 O5'
_chemical_formula_weight 774.54
_chemical_name_common
;        
aqua-(1,10-phenanthroline-N,N')-(tolfenamato-O,O')-(tolfenamato-O)-manganese(II)
;
_chemical_name_systematic
;
aqua-(1,10-phenanthroline-N,N')-(2-[(3-chloro-2-methylphenyl)amino]benzoato-
O,O')-(2-[(3-chloro-2-methylphenyl)amino]benzoato-O)-manganese(II) 
;
_space_group_IT_number 2
_symmetry_cell_setting triclinic
_symmetry_space_group_name_Hall '-P 1'
_symmetry_space_group_name_H-M 'P -1'
_atom_sites_solution_hydrogens geom
_atom_sites_solution_primary direct
_atom_sites_solution_secondary difmap
_audit_creation_method SHELXL-97
_cell_angle_alpha 96.858(3)
_cell_angle_beta 96.597(3)
_cell_angle_gamma 97.584(3)
_cell_formula_units_Z 2
_cell_length_a 9.5991(4)
_cell_length_b 12.1813(4)
_cell_length_c 15.7068(6)
_cell_measurement_reflns_used 5769
_cell_measurement_temperature 293(2)
_cell_measurement_theta_max 30.3299
_cell_measurement_theta_min 2.8851
_cell_volume 1791.50(12)
_computing_cell_refinement 'CrysAlis PRO (Agilent, 2011)'
_computing_data_collection 'CrysAlis PRO (Agilent, 2011)'
_computing_data_reduction 'CrysAlis PRO (Agilent, 2011)'
_computing_structure_refinement 'SHELXL-97 (Sheldrick, 2008)'
_diffrn_ambient_temperature 293(2)
_diffrn_detector_area_resol_mean 10.4933
_diffrn_measured_fraction_theta_full 0.997
_diffrn_measured_fraction_theta_max 0.997
_diffrn_measurement_device_type 'SuperNova, Dual, Cu at zero, Atlas'
_diffrn_measurement_method '\w scans'
_diffrn_radiation_monochromator Mirror
_diffrn_radiation_source 'SuperNova (Mo) X-ray Source'
_diffrn_radiation_type MoK\a
_diffrn_radiation_wavelength 0.71073
_diffrn_reflns_av_R_equivalents 0.0344
_diffrn_reflns_av_sigmaI/netI 0.0730
_diffrn_reflns_limit_h_max 12
_diffrn_reflns_limit_h_min -11
_diffrn_reflns_limit_k_max 15
_diffrn_reflns_limit_k_min -15
_diffrn_reflns_limit_l_max 20
_diffrn_reflns_limit_l_min -20
_diffrn_reflns_number 16575
_diffrn_reflns_theta_full 27.48
_diffrn_reflns_theta_max 27.48
_diffrn_reflns_theta_min 2.89
_exptl_absorpt_coefficient_mu 0.569
_exptl_absorpt_correction_T_max 0.9831
_exptl_absorpt_correction_T_min 0.8947
_exptl_absorpt_correction_type multi-scan
_exptl_absorpt_process_details 'CrysAlis Pro; Oxford Diffraction, 2011'
_exptl_crystal_colour colorless
_exptl_crystal_density_diffrn 1.436
_exptl_crystal_density_method 'not measured'
_exptl_crystal_description plate
_exptl_crystal_F_000 798
_exptl_crystal_size_max 0.20
_exptl_crystal_size_mid 0.10
_exptl_crystal_size_min 0.03
_refine_diff_density_max 0.387
_refine_diff_density_min -0.460
_refine_diff_density_rms 0.043
_refine_ls_extinction_method none
_refine_ls_goodness_of_fit_ref 0.943
_refine_ls_hydrogen_treatment mixed
_refine_ls_matrix_type full
_refine_ls_number_parameters 479
_refine_ls_number_reflns 8208
_refine_ls_number_restraints 2
_refine_ls_restrained_S_all 0.943
_refine_ls_R_factor_all 0.0968
_refine_ls_R_factor_gt 0.0487
_refine_ls_shift/su_max 0.000
_refine_ls_shift/su_mean 0.000
_refine_ls_structure_factor_coef Fsqd
_refine_ls_weighting_details 'calc w=1/[\s^2^(Fo^2^)+(0.0341P)^2^+0.0000P] where P=(Fo^2^+2Fc^2^)/3'
_refine_ls_weighting_scheme calc
_refine_ls_wR_factor_gt 0.0842
_refine_ls_wR_factor_ref 0.0978
_reflns_number_gt 4872
_reflns_number_total 8208
_reflns_threshold_expression >2\s(I)
_cod_data_source_file ic4025487_si_002.cif
_cod_data_source_block mo27
_cod_database_code 4337270

loop_
_symmetry_equiv_pos_as_xyz
'x, y, z'
'-x, -y, -z'

loop_
_atom_site_label
_atom_site_type_symbol
_atom_site_fract_x
_atom_site_fract_y
_atom_site_fract_z
_atom_site_U_iso_or_equiv
_atom_site_adp_type
_atom_site_occupancy
_atom_site_symmetry_multiplicity
_atom_site_calc_flag
_atom_site_refinement_flags
Mn1 Mn 0.43580(4) 0.16522(3) 0.40679(2) 0.04088(12) Uani 1 1 d .
Cl1 Cl -0.28883(10) 0.17379(7) -0.01391(6) 0.0975(3) Uani 1 1 d .
Cl2 Cl 0.23591(9) 0.47183(10) 0.02562(6) 0.1100(4) Uani 1 1 d .
O1 O 0.38875(16) -0.01758(11) 0.36675(9) 0.0449(4) Uani 1 1 d .
O2 O 0.27221(16) 0.08948(12) 0.29220(10) 0.0497(4) Uani 1 1 d .
O3 O 0.60084(17) 0.21421(12) 0.33606(10) 0.0492(4) Uani 1 1 d .
O4 O 0.79092(19) 0.18388(16) 0.41924(12) 0.0705(6) Uani 1 1 d .
O5 O 0.5908(2) 0.16648(14) 0.51751(11) 0.0525(5) Uani 1 1 d D
H1 H 0.6637(19) 0.167(2) 0.4941(17) 0.079 Uiso 1 1 d D
H2 H 0.593(3) 0.130(2) 0.5579(12) 0.079 Uiso 1 1 d D
N1 N 0.0260(2) -0.00525(16) 0.19866(14) 0.0650(7) Uani 1 1 d .
H1A H 0.0855 0.0544 0.2168 0.097 Uiso 1 1 calc R
N2 N 0.6390(2) 0.33772(16) 0.20912(13) 0.0547(6) Uani 1 1 d .
H2A H 0.5801 0.2813 0.2167 0.082 Uiso 1 1 calc R
N3 N 0.2659(2) 0.16733(15) 0.49629(12) 0.0478(5) Uani 1 1 d .
N4 N 0.3784(2) 0.34002(14) 0.42062(12) 0.0434(5) Uani 1 1 d .
C1 C 0.2925(2) -0.00752(17) 0.30665(14) 0.0374(5) Uani 1 1 d .
C2 C 0.2042(2) -0.10896(17) 0.25663(13) 0.0383(5) Uani 1 1 d .
C3 C 0.2502(3) -0.21171(18) 0.26213(15) 0.0471(6) Uani 1 1 d .
H3 H 0.3365 -0.2140 0.2950 0.057 Uiso 1 1 calc R
C4 C 0.1716(3) -0.3104(2) 0.22024(16) 0.0595(7) Uani 1 1 d .
H4 H 0.2043 -0.3784 0.2245 0.071 Uiso 1 1 calc R
C5 C 0.0441(3) -0.3062(2) 0.17218(16) 0.0583(7) Uani 1 1 d .
H5 H -0.0097 -0.3722 0.1438 0.070 Uiso 1 1 calc R
C6 C -0.0057(3) -0.2068(2) 0.16495(15) 0.0524(7) Uani 1 1 d .
H6 H -0.0927 -0.2064 0.1321 0.063 Uiso 1 1 calc R
C7 C 0.0739(2) -0.10475(18) 0.20690(14) 0.0433(6) Uani 1 1 d .
C8 C -0.1117(3) 0.00947(19) 0.16333(16) 0.0504(7) Uani 1 1 d .
C9 C -0.1257(3) 0.07645(18) 0.09747(14) 0.0453(6) Uani 1 1 d .
C10 C -0.2634(3) 0.0918(2) 0.06827(16) 0.0553(7) Uani 1 1 d .
C11 C -0.3799(3) 0.0443(2) 0.10014(19) 0.0672(8) Uani 1 1 d .
H11 H -0.4700 0.0567 0.0785 0.081 Uiso 1 1 calc R
C12 C -0.3634(3) -0.0219(2) 0.16430(19) 0.0715(8) Uani 1 1 d .
H12 H -0.4420 -0.0549 0.1864 0.086 Uiso 1 1 calc R
C13 C -0.2298(3) -0.0388(2) 0.19549(17) 0.0657(8) Uani 1 1 d .
H13 H -0.2183 -0.0836 0.2390 0.079 Uiso 1 1 calc R
C14 C 0.0002(3) 0.1281(2) 0.06074(17) 0.0628(8) Uani 1 1 d .
H14A H -0.0183 0.1158 -0.0013 0.094 Uiso 1 1 calc R
H14B H 0.0815 0.0946 0.0794 0.094 Uiso 1 1 calc R
H14C H 0.0182 0.2069 0.0805 0.094 Uiso 1 1 calc R
C15 C 0.7346(3) 0.21819(17) 0.35429(15) 0.0445(6) Uani 1 1 d .
C16 C 0.8291(2) 0.27125(17) 0.29629(14) 0.0388(5) Uani 1 1 d .
C17 C 0.9730(3) 0.26369(19) 0.31141(15) 0.0470(6) Uani 1 1 d .
H17 H 1.0043 0.2219 0.3536 0.056 Uiso 1 1 calc R
C18 C 1.0700(3) 0.3156(2) 0.26638(17) 0.0559(7) Uani 1 1 d .
H18 H 1.1656 0.3092 0.2780 0.067 Uiso 1 1 calc R
C19 C 1.0243(3) 0.3774(2) 0.20352(17) 0.0546(7) Uani 1 1 d .
H19 H 1.0897 0.4143 0.1734 0.066 Uiso 1 1 calc R
C20 C 0.8828(3) 0.38474(19) 0.18519(15) 0.0510(6) Uani 1 1 d .
H20 H 0.8535 0.4255 0.1417 0.061 Uiso 1 1 calc R
C21 C 0.7820(3) 0.33230(17) 0.23045(14) 0.0420(6) Uani 1 1 d .
C22 C 0.5814(3) 0.4265(2) 0.17630(15) 0.0491(6) Uani 1 1 d .
C23 C 0.4525(3) 0.4029(2) 0.12211(16) 0.0541(7) Uani 1 1 d .
C24 C 0.3969(3) 0.4943(3) 0.09291(18) 0.0685(8) Uani 1 1 d .
C25 C 0.4648(4) 0.6024(3) 0.1150(2) 0.0890(11) Uani 1 1 d .
H25 H 0.4256 0.6611 0.0935 0.107 Uiso 1 1 calc R
C26 C 0.5899(4) 0.6226(3) 0.1684(2) 0.0880(10) Uani 1 1 d .
H26 H 0.6358 0.6956 0.1842 0.106 Uiso 1 1 calc R
C27 C 0.6489(3) 0.5362(2) 0.19943(19) 0.0673(8) Uani 1 1 d .
H27 H 0.7345 0.5510 0.2360 0.081 Uiso 1 1 calc R
C28 C 0.3803(3) 0.2856(3) 0.0976(2) 0.0816(9) Uani 1 1 d .
H28A H 0.4460 0.2397 0.0762 0.122 Uiso 1 1 calc R
H28B H 0.3017 0.2834 0.0534 0.122 Uiso 1 1 calc R
H28C H 0.3465 0.2581 0.1475 0.122 Uiso 1 1 calc R
C29 C 0.2076(3) 0.0817(2) 0.53198(17) 0.0636(8) Uani 1 1 d .
H29 H 0.2371 0.0126 0.5195 0.076 Uiso 1 1 calc R
C30 C 0.1051(3) 0.0906(3) 0.58692(18) 0.0725(9) Uani 1 1 d .
H30 H 0.0662 0.0283 0.6097 0.087 Uiso 1 1 calc R
C31 C 0.0623(3) 0.1907(3) 0.60698(17) 0.0730(9) Uani 1 1 d .
H31 H -0.0065 0.1976 0.6436 0.088 Uiso 1 1 calc R
C32 C 0.1220(3) 0.2840(2) 0.57238(16) 0.0559(7) Uani 1 1 d .
C33 C 0.2220(2) 0.26770(19) 0.51625(14) 0.0434(6) Uani 1 1 d .
C34 C 0.0849(3) 0.3931(3) 0.59184(18) 0.0744(9) Uani 1 1 d .
H34 H 0.0204 0.4047 0.6306 0.089 Uiso 1 1 calc R
C35 C 0.1420(3) 0.4792(3) 0.5549(2) 0.0720(9) Uani 1 1 d .
H35 H 0.1170 0.5496 0.5692 0.086 Uiso 1 1 calc R
C36 C 0.2402(3) 0.4651(2) 0.49408(17) 0.0554(7) Uani 1 1 d .
C37 C 0.2825(2) 0.35940(18) 0.47533(15) 0.0421(6) Uani 1 1 d .
C38 C 0.2982(3) 0.5510(2) 0.4508(2) 0.0700(9) Uani 1 1 d .
H38 H 0.2720 0.6218 0.4605 0.084 Uiso 1 1 calc R
C39 C 0.3924(3) 0.5308(2) 0.3951(2) 0.0678(9) Uani 1 1 d .
H39 H 0.4305 0.5872 0.3659 0.081 Uiso 1 1 calc R
C40 C 0.4316(3) 0.42459(19) 0.38194(16) 0.0544(7) Uani 1 1 d .
H40 H 0.4978 0.4122 0.3444 0.065 Uiso 1 1 calc R

loop_
_atom_site_aniso_label
_atom_site_aniso_U_11
_atom_site_aniso_U_22
_atom_site_aniso_U_33
_atom_site_aniso_U_23
_atom_site_aniso_U_13
_atom_site_aniso_U_12
Mn1 0.0466(2) 0.03107(19) 0.0462(2) 0.01186(14) 0.00544(16) 0.00519(15)
Cl1 0.1050(7) 0.1013(6) 0.0920(6) 0.0501(5) -0.0143(5) 0.0268(5)
Cl2 0.0822(6) 0.1937(10) 0.0783(6) 0.0612(6) 0.0120(5) 0.0693(6)
O1 0.0503(10) 0.0370(9) 0.0465(10) 0.0125(7) -0.0027(8) 0.0050(7)
O2 0.0544(10) 0.0320(9) 0.0609(11) 0.0151(7) -0.0062(8) 0.0043(7)
O3 0.0435(10) 0.0521(10) 0.0555(10) 0.0243(8) 0.0061(8) 0.0053(8)
O4 0.0573(12) 0.0939(14) 0.0724(13) 0.0532(11) 0.0063(10) 0.0192(10)
O5 0.0657(12) 0.0449(10) 0.0485(12) 0.0187(8) 0.0013(9) 0.0086(9)
N1 0.0549(14) 0.0397(12) 0.0931(17) 0.0200(11) -0.0240(12) -0.0001(10)
N2 0.0440(13) 0.0540(13) 0.0716(15) 0.0338(11) 0.0033(10) 0.0087(10)
N3 0.0568(13) 0.0403(11) 0.0497(12) 0.0145(9) 0.0114(10) 0.0083(10)
N4 0.0436(12) 0.0344(11) 0.0496(12) 0.0098(9) -0.0033(10) 0.0016(9)
C1 0.0405(14) 0.0361(13) 0.0382(13) 0.0104(10) 0.0098(11) 0.0063(10)
C2 0.0448(14) 0.0344(12) 0.0365(13) 0.0085(9) 0.0068(11) 0.0046(10)
C3 0.0539(16) 0.0392(14) 0.0486(15) 0.0040(11) 0.0060(12) 0.0105(11)
C4 0.074(2) 0.0376(15) 0.0657(18) -0.0005(12) 0.0055(15) 0.0142(13)
C5 0.0722(19) 0.0366(14) 0.0595(17) -0.0038(11) 0.0036(15) -0.0027(13)
C6 0.0529(16) 0.0481(15) 0.0514(16) 0.0077(11) -0.0024(12) -0.0033(12)
C7 0.0494(15) 0.0377(13) 0.0437(14) 0.0119(10) 0.0076(11) 0.0026(11)
C8 0.0513(16) 0.0396(14) 0.0569(16) 0.0087(11) -0.0072(13) 0.0052(12)
C9 0.0567(16) 0.0347(13) 0.0424(14) -0.0001(10) 0.0015(12) 0.0083(11)
C10 0.0674(19) 0.0463(15) 0.0529(16) 0.0088(12) -0.0042(14) 0.0195(13)
C11 0.0546(19) 0.0644(19) 0.081(2) 0.0067(15) -0.0052(16) 0.0171(15)
C12 0.058(2) 0.074(2) 0.083(2) 0.0208(16) 0.0096(16) 0.0036(15)
C13 0.067(2) 0.0662(18) 0.0628(18) 0.0252(14) -0.0040(15) 0.0022(15)
C14 0.075(2) 0.0455(15) 0.0670(18) 0.0050(12) 0.0121(15) 0.0060(14)
C15 0.0501(16) 0.0332(13) 0.0516(16) 0.0119(10) 0.0038(13) 0.0083(11)
C16 0.0436(14) 0.0312(12) 0.0410(13) 0.0058(9) 0.0026(11) 0.0048(10)
C17 0.0461(16) 0.0471(14) 0.0458(15) 0.0044(11) -0.0024(12) 0.0085(12)
C18 0.0412(15) 0.0614(17) 0.0614(18) 0.0016(13) 0.0017(13) 0.0043(13)
C19 0.0505(17) 0.0490(16) 0.0638(18) 0.0056(13) 0.0191(13) -0.0028(12)
C20 0.0576(17) 0.0444(14) 0.0558(16) 0.0189(11) 0.0146(13) 0.0077(12)
C21 0.0458(15) 0.0366(13) 0.0438(14) 0.0069(10) 0.0038(11) 0.0074(11)
C22 0.0541(17) 0.0576(16) 0.0461(15) 0.0258(12) 0.0154(12) 0.0215(13)
C23 0.0507(17) 0.0707(18) 0.0505(16) 0.0260(13) 0.0152(13) 0.0204(14)
C24 0.0595(19) 0.103(2) 0.0626(19) 0.0440(17) 0.0245(14) 0.0420(17)
C25 0.091(3) 0.093(3) 0.115(3) 0.066(2) 0.047(2) 0.057(2)
C26 0.095(3) 0.0567(19) 0.127(3) 0.0346(19) 0.035(2) 0.0274(18)
C27 0.070(2) 0.0552(18) 0.082(2) 0.0218(15) 0.0165(16) 0.0152(15)
C28 0.0571(19) 0.094(3) 0.093(2) 0.0153(18) -0.0026(17) 0.0172(17)
C29 0.082(2) 0.0496(16) 0.0665(19) 0.0210(13) 0.0281(16) 0.0095(14)
C30 0.085(2) 0.078(2) 0.0583(19) 0.0269(16) 0.0235(16) -0.0030(18)
C31 0.071(2) 0.104(3) 0.0486(18) 0.0173(17) 0.0217(15) 0.0146(19)
C32 0.0531(17) 0.0715(19) 0.0424(15) 0.0006(13) 0.0024(13) 0.0165(14)
C33 0.0446(15) 0.0498(15) 0.0344(13) 0.0031(10) -0.0016(11) 0.0104(11)
C34 0.073(2) 0.097(3) 0.0537(19) -0.0117(17) 0.0038(15) 0.0372(19)
C35 0.075(2) 0.064(2) 0.069(2) -0.0192(16) -0.0153(17) 0.0311(17)
C36 0.0549(17) 0.0407(15) 0.0626(18) -0.0073(12) -0.0174(14) 0.0127(13)
C37 0.0406(14) 0.0366(13) 0.0447(14) 0.0014(10) -0.0086(11) 0.0055(11)
C38 0.072(2) 0.0326(15) 0.095(2) -0.0003(15) -0.0256(18) 0.0087(14)
C39 0.067(2) 0.0384(16) 0.093(2) 0.0206(14) -0.0133(18) -0.0009(14)
C40 0.0514(16) 0.0405(14) 0.0689(18) 0.0178(12) -0.0047(13) -0.0003(12)

loop_
_atom_type_symbol
_atom_type_description
_atom_type_scat_dispersion_real
_atom_type_scat_dispersion_imag
_atom_type_scat_source
C C 0.0033 0.0016 'International Tables Vol C Tables 4.2.6.8 and 6.1.1.4'
H H 0.0000 0.0000 'International Tables Vol C Tables 4.2.6.8 and 6.1.1.4'
N N 0.0061 0.0033 'International Tables Vol C Tables 4.2.6.8 and 6.1.1.4'
O O 0.0106 0.0060 'International Tables Vol C Tables 4.2.6.8 and 6.1.1.4'
Cl Cl 0.1484 0.1585 'International Tables Vol C Tables 4.2.6.8 and 6.1.1.4'
Mn Mn 0.3368 0.7283 'International Tables Vol C Tables 4.2.6.8 and 6.1.1.4'

loop_
_geom_angle_atom_site_label_1
_geom_angle_atom_site_label_2
_geom_angle_atom_site_label_3
_geom_angle
O3 Mn1 O5 89.18(6)
O3 Mn1 O1 102.91(6)
O5 Mn1 O1 98.46(6)
O3 Mn1 N4 91.06(7)
O5 Mn1 N4 104.23(6)
O1 Mn1 N4 153.49(6)
O3 Mn1 O2 97.11(6)
O5 Mn1 O2 156.82(6)
O1 Mn1 O2 58.40(5)
N4 Mn1 O2 97.96(6)
O3 Mn1 N3 163.07(6)
O5 Mn1 N3 88.89(7)
O1 Mn1 N3 94.01(6)
N4 Mn1 N3 73.14(7)
O2 Mn1 N3 91.22(7)
O3 Mn1 C1 102.67(7)
O5 Mn1 C1 127.67(7)
O1 Mn1 C1 29.30(6)
N4 Mn1 C1 125.88(7)
O2 Mn1 C1 29.15(5)
N3 Mn1 C1 91.79(7)
C1 O1 Mn1 92.37(12)
C1 O2 Mn1 90.14(12)
C15 O3 Mn1 130.22(15)
Mn1 O5 H1 100(2)
Mn1 O5 H2 133.1(19)
H1 O5 H2 111(3)
C7 N1 C8 126.58(19)
C7 N1 H1A 116.7
C8 N1 H1A 116.7
C21 N2 C22 126.2(2)
C21 N2 H2A 116.9
C22 N2 H2A 116.9
C29 N3 C33 117.2(2)
C29 N3 Mn1 126.99(19)
C33 N3 Mn1 115.83(15)
C40 N4 C37 117.9(2)
C40 N4 Mn1 126.45(19)
C37 N4 Mn1 115.66(14)
O2 C1 O1 118.90(18)
O2 C1 C2 121.45(19)
O1 C1 C2 119.63(18)
O2 C1 Mn1 60.70(10)
O1 C1 Mn1 58.33(10)
C2 C1 Mn1 174.60(16)
C3 C2 C7 119.36(19)
C3 C2 C1 118.40(19)
C7 C2 C1 122.2(2)
C4 C3 C2 121.9(2)
C4 C3 H3 119.0
C2 C3 H3 119.0
C5 C4 C3 118.6(2)
C5 C4 H4 120.7
C3 C4 H4 120.7
C6 C5 C4 121.6(2)
C6 C5 H5 119.2
C4 C5 H5 119.2
C5 C6 C7 120.6(2)
C5 C6 H6 119.7
C7 C6 H6 119.7
N1 C7 C2 121.18(19)
N1 C7 C6 120.9(2)
C2 C7 C6 117.9(2)
C13 C8 C9 120.8(2)
C13 C8 N1 120.4(2)
C9 C8 N1 118.8(2)
C10 C9 C8 116.0(2)
C10 C9 C14 122.3(2)
C8 C9 C14 121.7(2)
C11 C10 C9 123.2(2)
C11 C10 Cl1 118.2(2)
C9 C10 Cl1 118.5(2)
C10 C11 C12 119.6(3)
C10 C11 H11 120.2
C12 C11 H11 120.2
C13 C12 C11 119.3(3)
C13 C12 H12 120.4
C11 C12 H12 120.4
C12 C13 C8 121.1(3)
C12 C13 H13 119.4
C8 C13 H13 119.4
C9 C14 H14A 109.5
C9 C14 H14B 109.5
H14A C14 H14B 109.5
C9 C14 H14C 109.5
H14A C14 H14C 109.5
H14B C14 H14C 109.5
O4 C15 O3 123.5(2)
O4 C15 C16 118.2(2)
O3 C15 C16 118.3(2)
C17 C16 C21 118.5(2)
C17 C16 C15 117.5(2)
C21 C16 C15 124.0(2)
C18 C17 C16 122.3(2)
C18 C17 H17 118.8
C16 C17 H17 118.8
C17 C18 C19 119.1(2)
C17 C18 H18 120.4
C19 C18 H18 120.4
C20 C19 C18 120.3(2)
C20 C19 H19 119.8
C18 C19 H19 119.8
C19 C20 C21 121.4(2)
C19 C20 H20 119.3
C21 C20 H20 119.3
N2 C21 C20 120.5(2)
N2 C21 C16 121.2(2)
C20 C21 C16 118.3(2)
C27 C22 C23 120.7(2)
C27 C22 N2 120.8(2)
C23 C22 N2 118.5(2)
C22 C23 C24 116.5(3)
C22 C23 C28 120.6(2)
C24 C23 C28 122.8(3)
C25 C24 C23 122.6(3)
C25 C24 Cl2 118.0(2)
C23 C24 Cl2 119.3(3)
C26 C25 C24 119.3(3)
C26 C25 H25 120.4
C24 C25 H25 120.4
C25 C26 C27 120.6(3)
C25 C26 H26 119.7
C27 C26 H26 119.7
C26 C27 C22 120.3(3)
C26 C27 H27 119.9
C22 C27 H27 119.9
C23 C28 H28A 109.5
C23 C28 H28B 109.5
H28A C28 H28B 109.5
C23 C28 H28C 109.5
H28A C28 H28C 109.5
H28B C28 H28C 109.5
N3 C29 C30 123.3(3)
N3 C29 H29 118.4
C30 C29 H29 118.4
C31 C30 C29 119.4(3)
C31 C30 H30 120.3
C29 C30 H30 120.3
C30 C31 C32 119.8(3)
C30 C31 H31 120.1
C32 C31 H31 120.1
C33 C32 C31 117.4(3)
C33 C32 C34 119.4(3)
C31 C32 C34 123.2(3)
N3 C33 C32 123.0(2)
N3 C33 C37 116.9(2)
C32 C33 C37 120.1(2)
C35 C34 C32 120.9(3)
C35 C34 H34 119.5
C32 C34 H34 119.5
C34 C35 C36 121.5(3)
C34 C35 H35 119.2
C36 C35 H35 119.2
C38 C36 C37 117.0(3)
C38 C36 C35 123.9(3)
C37 C36 C35 119.1(3)
N4 C37 C36 122.7(2)
N4 C37 C33 118.3(2)
C36 C37 C33 118.9(3)
C39 C38 C36 120.0(3)
C39 C38 H38 120.0
C36 C38 H38 120.0
C38 C39 C40 119.3(3)
C38 C39 H39 120.3
C40 C39 H39 120.3
N4 C40 C39 123.0(3)
N4 C40 H40 118.5
C39 C40 H40 118.5

loop_
_geom_bond_atom_site_label_1
_geom_bond_atom_site_label_2
_geom_bond_distance
Mn1 O3 2.1009(16)
Mn1 O5 2.1519(17)
Mn1 O1 2.2120(14)
Mn1 N4 2.2608(18)
Mn1 O2 2.2646(14)
Mn1 N3 2.273(2)
Mn1 C1 2.597(2)
Cl1 C10 1.738(3)
Cl2 C24 1.739(3)
O1 C1 1.272(2)
O2 C1 1.265(2)
O3 C15 1.276(3)
O4 C15 1.242(2)
O5 H1 0.827(10)
O5 H2 0.815(10)
N1 C7 1.367(3)
N1 C8 1.416(3)
N1 H1A 0.8600
N2 C21 1.387(3)
N2 C22 1.403(3)
N2 H2A 0.8600
N3 C29 1.331(3)
N3 C33 1.359(3)
N4 C40 1.331(3)
N4 C37 1.353(3)
C1 C2 1.483(3)
C2 C3 1.390(3)
C2 C7 1.407(3)
C3 C4 1.381(3)
C3 H3 0.9300
C4 C5 1.372(3)
C4 H4 0.9300
C5 C6 1.371(3)
C5 H5 0.9300
C6 C7 1.414(3)
C6 H6 0.9300
C8 C13 1.383(3)
C8 C9 1.397(3)
C9 C10 1.393(3)
C9 C14 1.495(3)
C10 C11 1.365(4)
C11 C12 1.372(4)
C11 H11 0.9300
C12 C13 1.370(4)
C12 H12 0.9300
C13 H13 0.9300
C14 H14A 0.9600
C14 H14B 0.9600
C14 H14C 0.9600
C15 C16 1.499(3)
C16 C17 1.391(3)
C16 C21 1.411(3)
C17 C18 1.368(3)
C17 H17 0.9300
C18 C19 1.378(3)
C18 H18 0.9300
C19 C20 1.372(3)
C19 H19 0.9300
C20 C21 1.398(3)
C20 H20 0.9300
C22 C27 1.393(3)
C22 C23 1.394(3)
C23 C24 1.399(4)
C23 C28 1.488(4)
C24 C25 1.376(4)
C25 C26 1.359(4)
C25 H25 0.9300
C26 C27 1.371(4)
C26 H26 0.9300
C27 H27 0.9300
C28 H28A 0.9600
C28 H28B 0.9600
C28 H28C 0.9600
C29 C30 1.388(4)
C29 H29 0.9300
C30 C31 1.350(4)
C30 H30 0.9300
C31 C32 1.402(4)
C31 H31 0.9300
C32 C33 1.393(3)
C32 C34 1.428(4)
C33 C37 1.444(3)
C34 C35 1.343(4)
C34 H34 0.9300
C35 C36 1.429(4)
C35 H35 0.9300
C36 C38 1.403(4)
C36 C37 1.409(3)
C38 C39 1.354(4)
C38 H38 0.9300
C39 C40 1.393(3)
C39 H39 0.9300
C40 H40 0.9300

loop_
_geom_hbond_atom_site_label_D
_geom_hbond_atom_site_label_H
_geom_hbond_atom_site_label_A
_geom_hbond_distance_DH
_geom_hbond_distance_HA
_geom_hbond_distance_DA
_geom_hbond_angle_DHA
_geom_hbond_site_symmetry_A
O5 H1 O4 0.827(10) 1.800(13) 2.602(3) 163(3) .
O5 H2 O1 0.815(10) 1.927(12) 2.726(2) 166(3) 2_656
N1 H1A O2 0.86 2.00 2.675(2) 134.9 .
N2 H2A O3 0.86 2.13 2.667(2) 119.9 .

loop_
_geom_torsion_atom_site_label_1
_geom_torsion_atom_site_label_2
_geom_torsion_atom_site_label_3
_geom_torsion_atom_site_label_4
_geom_torsion
O3 Mn1 O1 C1 -92.93(13)
O5 Mn1 O1 C1 175.97(13)
N4 Mn1 O1 C1 27.2(2)
O2 Mn1 O1 C1 -2.47(12)
N3 Mn1 O1 C1 86.50(13)
O3 Mn1 O2 C1 103.30(13)
O5 Mn1 O2 C1 -1.5(2)
O1 Mn1 O2 C1 2.48(12)
N4 Mn1 O2 C1 -164.62(13)
N3 Mn1 O2 C1 -91.48(14)
O5 Mn1 O3 C15 11.41(19)
O1 Mn1 O3 C15 -87.08(19)
N4 Mn1 O3 C15 115.63(19)
O2 Mn1 O3 C15 -146.21(19)
N3 Mn1 O3 C15 94.9(3)
C1 Mn1 O3 C15 -117.14(19)
O3 Mn1 N3 C29 -160.1(2)
O5 Mn1 N3 C29 -76.6(2)
O1 Mn1 N3 C29 21.8(2)
N4 Mn1 N3 C29 178.2(2)
O2 Mn1 N3 C29 80.2(2)
C1 Mn1 N3 C29 51.1(2)
O3 Mn1 N3 C33 18.6(3)
O5 Mn1 N3 C33 102.09(15)
O1 Mn1 N3 C33 -159.51(15)
N4 Mn1 N3 C33 -3.14(14)
O2 Mn1 N3 C33 -101.10(15)
C1 Mn1 N3 C33 -130.25(15)
O3 Mn1 N4 C40 7.72(17)
O5 Mn1 N4 C40 97.14(18)
O1 Mn1 N4 C40 -114.8(2)
O2 Mn1 N4 C40 -89.61(17)
N3 Mn1 N4 C40 -178.47(19)
C1 Mn1 N4 C40 -98.78(18)
O3 Mn1 N4 C37 -170.82(15)
O5 Mn1 N4 C37 -81.40(15)
O1 Mn1 N4 C37 66.6(2)
O2 Mn1 N4 C37 91.85(15)
N3 Mn1 N4 C37 2.99(14)
C1 Mn1 N4 C37 82.67(16)
Mn1 O2 C1 O1 -4.2(2)
Mn1 O2 C1 C2 174.27(19)
Mn1 O1 C1 O2 4.3(2)
Mn1 O1 C1 C2 -174.19(18)
O3 Mn1 C1 O2 -81.81(13)
O5 Mn1 C1 O2 179.28(12)
O1 Mn1 C1 O2 -175.7(2)
N4 Mn1 C1 O2 18.91(16)
N3 Mn1 C1 O2 89.30(13)
O3 Mn1 C1 O1 93.87(13)
O5 Mn1 C1 O1 -5.04(16)
N4 Mn1 C1 O1 -165.41(12)
O2 Mn1 C1 O1 175.7(2)
N3 Mn1 C1 O1 -95.02(13)
O2 C1 C2 C3 166.3(2)
O1 C1 C2 C3 -15.3(3)
O2 C1 C2 C7 -16.2(3)
O1 C1 C2 C7 162.2(2)
C7 C2 C3 C4 -0.1(4)
C1 C2 C3 C4 177.5(2)
C2 C3 C4 C5 -0.2(4)
C3 C4 C5 C6 0.2(4)
C4 C5 C6 C7 0.3(4)
C8 N1 C7 C2 -168.6(2)
C8 N1 C7 C6 12.0(4)
C3 C2 C7 N1 -178.9(2)
C1 C2 C7 N1 3.6(3)
C3 C2 C7 C6 0.5(3)
C1 C2 C7 C6 -176.9(2)
C5 C6 C7 N1 178.8(2)
C5 C6 C7 C2 -0.6(4)
C7 N1 C8 C13 54.8(4)
C7 N1 C8 C9 -127.2(3)
C13 C8 C9 C10 0.9(4)
N1 C8 C9 C10 -177.1(2)
C13 C8 C9 C14 -179.0(2)
N1 C8 C9 C14 3.0(3)
C8 C9 C10 C11 -0.8(4)
C14 C9 C10 C11 179.1(2)
C8 C9 C10 Cl1 -179.75(17)
C14 C9 C10 Cl1 0.2(3)
C9 C10 C11 C12 0.2(4)
Cl1 C10 C11 C12 179.2(2)
C10 C11 C12 C13 0.2(4)
C11 C12 C13 C8 -0.1(4)
C9 C8 C13 C12 -0.5(4)
N1 C8 C13 C12 177.5(2)
Mn1 O3 C15 O4 5.4(3)
Mn1 O3 C15 C16 -172.05(14)
O4 C15 C16 C17 9.5(3)
O3 C15 C16 C17 -172.94(19)
O4 C15 C16 C21 -167.5(2)
O3 C15 C16 C21 10.1(3)
C21 C16 C17 C18 1.7(3)
C15 C16 C17 C18 -175.4(2)
C16 C17 C18 C19 -0.2(4)
C17 C18 C19 C20 -1.4(4)
C18 C19 C20 C21 1.4(4)
C22 N2 C21 C20 -31.6(4)
C22 N2 C21 C16 150.4(2)
C19 C20 C21 N2 -177.9(2)
C19 C20 C21 C16 0.2(3)
C17 C16 C21 N2 176.4(2)
C15 C16 C21 N2 -6.7(3)
C17 C16 C21 C20 -1.7(3)
C15 C16 C21 C20 175.2(2)
C21 N2 C22 C27 -31.7(4)
C21 N2 C22 C23 150.3(2)
C27 C22 C23 C24 0.2(4)
N2 C22 C23 C24 178.2(2)
C27 C22 C23 C28 -179.8(3)
N2 C22 C23 C28 -1.8(4)
C22 C23 C24 C25 0.7(4)
C28 C23 C24 C25 -179.3(3)
C22 C23 C24 Cl2 -179.58(19)
C28 C23 C24 Cl2 0.4(4)
C23 C24 C25 C26 -1.2(5)
Cl2 C24 C25 C26 179.1(3)
C24 C25 C26 C27 0.8(5)
C25 C26 C27 C22 0.1(5)
C23 C22 C27 C26 -0.6(4)
N2 C22 C27 C26 -178.5(3)
C33 N3 C29 C30 0.6(4)
Mn1 N3 C29 C30 179.3(2)
N3 C29 C30 C31 -1.0(4)
C29 C30 C31 C32 -0.1(4)
C30 C31 C32 C33 1.5(4)
C30 C31 C32 C34 -178.6(3)
C29 N3 C33 C32 0.9(3)
Mn1 N3 C33 C32 -177.88(17)
C29 N3 C33 C37 -178.2(2)
Mn1 N3 C33 C37 3.0(2)
C31 C32 C33 N3 -2.0(3)
C34 C32 C33 N3 178.1(2)
C31 C32 C33 C37 177.1(2)
C34 C32 C33 C37 -2.7(3)
C33 C32 C34 C35 1.9(4)
C31 C32 C34 C35 -177.9(3)
C32 C34 C35 C36 0.8(4)
C34 C35 C36 C38 177.2(2)
C34 C35 C36 C37 -2.7(4)
C40 N4 C37 C36 -1.5(3)
Mn1 N4 C37 C36 177.13(15)
C40 N4 C37 C33 178.73(18)
Mn1 N4 C37 C33 -2.6(2)
C38 C36 C37 N4 2.2(3)
C35 C36 C37 N4 -177.9(2)
C38 C36 C37 C33 -178.0(2)
C35 C36 C37 C33 1.9(3)
N3 C33 C37 N4 -0.3(3)
C32 C33 C37 N4 -179.4(2)
N3 C33 C37 C36 -179.99(18)
C32 C33 C37 C36 0.8(3)
C37 C36 C38 C39 -1.1(4)
C35 C36 C38 C39 179.0(2)
C36 C38 C39 C40 -0.6(4)
C37 N4 C40 C39 -0.3(3)
Mn1 N4 C40 C39 -178.80(16)
C38 C39 C40 N4 1.4(4)
